data_7041573
loop_
_publ_author_name
'Benndorf, Christopher'
'Eckert, Hellmut'
'Janka, Oliver'

_publ_section_title
;
 Ternary rare-earth aluminium intermetallics RE10TAl3 (RE = Y, Ho, Tm, Lu;
 T = Fe, Co, Ni, Ru, Rh, Pd, Os, Ir, Pt) with an ordered anti-Co2Al5
 structure.
;
_journal_issue 4
_journal_name_full 'Dalton transactions (Cambridge, England : 2003)'
_journal_page_first 1083
_journal_page_last 1092
_journal_paper_doi 10.1039/c6dt04314c
_journal_volume 46
_journal_year 2017
_chemical_formula_sum 'Al2.72 Lu10 Ni1.28'
_chemical_formula_weight 1898.2
_chemical_name_systematic ' ?'
_space_group_IT_number 194
_symmetry_cell_setting hexagonal
_symmetry_Int_Tables_number 194
_symmetry_space_group_name_Hall '-P 6c 2c'
_symmetry_space_group_name_H-M 'P 63/m m c'
_cell_angle_alpha 90
_cell_angle_beta 90
_cell_angle_gamma 120
_cell_formula_units_Z 2
_cell_length_a 9.2985(4)
_cell_length_b 9.2985(4)
_cell_length_c 9.2702(4)
_cell_measurement_reflns_used 11714
_cell_measurement_temperature 293
_cell_measurement_theta_max 35.10
_cell_measurement_theta_min 2.53
_cell_volume 694.14(5)
_diffrn_ambient_temperature 293
_diffrn_measured_fraction_theta_full 1
_diffrn_measured_fraction_theta_max 1
_diffrn_measurement_device 'four-circle diffractometer'
_diffrn_measurement_device_type 'IPDS Stoe'
_diffrn_measurement_method '??integration method??'
_diffrn_radiation_monochromator graphite
_diffrn_radiation_probe x-ray
_diffrn_radiation_source 'X-ray tube'
_diffrn_radiation_type 'Mo K\a'
_diffrn_radiation_wavelength 0.71073
_diffrn_reflns_av_R_equivalents 0.0768
_diffrn_reflns_av_unetI/netI 0.0142
_diffrn_reflns_limit_h_max 14
_diffrn_reflns_limit_h_min -14
_diffrn_reflns_limit_k_max 14
_diffrn_reflns_limit_k_min -14
_diffrn_reflns_limit_l_max 14
_diffrn_reflns_limit_l_min -14
_diffrn_reflns_number 16644
_diffrn_reflns_theta_full 34.94
_diffrn_reflns_theta_max 34.94
_diffrn_reflns_theta_min 2.53
_exptl_absorpt_coefficient_mu 72.168
_exptl_absorpt_correction_T_max 0.4994
_exptl_absorpt_correction_T_min 0.2603
_exptl_absorpt_correction_type gaussian
_exptl_absorpt_process_details Jana2006
_exptl_crystal_colour silver
_exptl_crystal_density_diffrn 9.0819
_exptl_crystal_description block
_exptl_crystal_F_000 1561
_exptl_crystal_size_max 0.050
_exptl_crystal_size_mid 0.040
_exptl_crystal_size_min 0.040
_refine_diff_density_max 2.83
_refine_diff_density_min -3.47
_refine_ls_extinction_coef 2160(190)
_refine_ls_extinction_method 'B-C type 1 Gaussian isotropic (Becker & Coppens, 1974)'
_refine_ls_goodness_of_fit_gt 1.62
_refine_ls_goodness_of_fit_ref 1.52
_refine_ls_number_constraints 4
_refine_ls_number_parameters 21
_refine_ls_number_reflns 610
_refine_ls_number_restraints 0
_refine_ls_R_factor_all 0.0371
_refine_ls_R_factor_gt 0.0245
_refine_ls_shift/su_max 0.0016
_refine_ls_shift/su_mean 0.0002
_refine_ls_structure_factor_coef Fsqd
_refine_ls_weighting_details w=1/(\s^2^(I)+0.0004I^2^)
_refine_ls_weighting_scheme sigma
_refine_ls_wR_factor_gt 0.0495
_refine_ls_wR_factor_ref 0.0516
_reflns_number_gt 495
_reflns_number_total 610
_reflns_threshold_expression I>3\s(I)
_cod_data_source_file c6dt04314c1.cif
_cod_data_source_block I
_cod_depositor_comments
;
The following automatic conversions were performed:

'_diffrn_radiation_probe' value 'X-ray' changed to 'x-ray' according
to
/usr/data/users/saulius/crontab/automatic-downloads/rss-feeds/RSC/lib/dictionaries/cif_core.dic
dictionary named 'cif_core.dic' version 2.4.2 from 2011-04-26.

'_exptl_absorpt_correction_type' value 'Gaussian' changed to
'gaussian' according to
/usr/data/users/saulius/crontab/automatic-downloads/rss-feeds/RSC/lib/dictionaries/cif_core.dic
dictionary named 'cif_core.dic' version 2.4.2 from 2011-04-26.

Automatic conversion script
Id: cif_fix_values 4268 2015-11-12 08:31:59Z antanas 

 Adding full bibliography for 7041572--7041573.cif.
;
_cod_original_sg_symbol_Hall '-P 6c;-2c'
_cod_database_code 7041573

loop_
_space_group_symop_id
_space_group_symop_operation_xyz
1 x,y,z
2 -y,x-y,z
3 -x+y,-x,z
4 -x,-y,z+1/2
5 y,-x+y,z+1/2
6 x-y,x,z+1/2
7 y,x,-z
8 x-y,-y,-z
9 -x,-x+y,-z
10 -y,-x,-z+1/2
11 -x+y,y,-z+1/2
12 x,x-y,-z+1/2
13 -x,-y,-z
14 y,-x+y,-z
15 x-y,x,-z
16 x,y,-z+1/2
17 -y,x-y,-z+1/2
18 -x+y,-x,-z+1/2
19 -y,-x,z
20 -x+y,y,z
21 x,x-y,z
22 y,x,z+1/2
23 x-y,-y,z+1/2
24 -x,-x+y,z+1/2

loop_
_atom_site_label
_atom_site_type_symbol
_atom_site_fract_x
_atom_site_fract_y
_atom_site_fract_z
_atom_site_adp_type
_atom_site_U_iso_or_equiv
_atom_site_site_symmetry_multiplicity
_atom_site_occupancy
_atom_site_calc_flag
Lu1 Lu 0.20762(2) 0.41524(4) 0.05997(4) Uani 0.00813(11) 12 1 d
Lu2 Lu 0.54279(3) 0.08557(7) 0.25 Uani 0.00888(14) 6 1 d
Lu3 Lu 0 0 0 Uani 0.0120(2) 2 1 d
Ni1 Ni 0.333333 0.666667 0.25 Uani 0.0085(6) 2 1 d
Al2 Al 0.2280(5) 0.1140(3) 0.25 Uani 0.0145(14) 6 0.92(2) d
Ni2 Ni 0.2280(5) 0.1140(3) 0.25 Uani 0.0145(14) 6 0.08(2) d

loop_
_atom_site_aniso_label
_atom_site_aniso_type_symbol
_atom_site_aniso_U_11
_atom_site_aniso_U_22
_atom_site_aniso_U_33
_atom_site_aniso_U_12
_atom_site_aniso_U_13
_atom_site_aniso_U_23
Lu1 Lu 0.00825(13) 0.00845(16) 0.00775(15) 0.00422(8) -0.00078(6) -0.00157(12)
Lu2 Lu 0.00917(17) 0.0085(2) 0.00875(19) 0.00426(11) 0 0
Lu3 Lu 0.0110(2) 0.0110(2) 0.0140(4) 0.00548(12) 0 0
Ni1 Ni 0.0100(7) 0.0100(7) 0.0055(10) 0.0050(3) 0 0
Al2 Al 0.011(2) 0.0165(17) 0.0146(19) 0.0053(10) 0 0
Ni2 Ni 0.011(2) 0.0165(17) 0.0146(19) 0.0053(10) 0 0

loop_
_atom_type_symbol
_atom_type_scat_dispersion_real
_atom_type_scat_dispersion_imag
_atom_type_scat_source
Al 0.0645 0.0514 'International Tables Vol C tables 4.2.6.8 and 6.1.1.1'
Lu -0.4720 5.8584 'International Tables Vol C tables 4.2.6.8 and 6.1.1.1'
Ni 0.3393 1.1124 'International Tables Vol C tables 4.2.6.8 and 6.1.1.1'

loop_
_exptl_crystal_face_index_h
_exptl_crystal_face_index_k
_exptl_crystal_face_index_l
_exptl_crystal_face_perp_dist
-2 -1 30 0.0087
8 -15 -12 0.0135
16 5 -30 0.0085
-15 8 2 0.0056
15 -15 4 0.0065
-24 30 23 0.0113
4 3 -30 0.0052
30 1 11 0.0104
-15 13 -7 0.0058
-7 -15 15 0.0089
30 -22 -5 0.0072

loop_
_geom_angle_atom_site_label_1
_geom_angle_atom_site_label_2
_geom_angle_atom_site_label_3
_geom_angle_site_symmetry_1
_geom_angle_site_symmetry_3
_geom_angle
Lu1 Lu1 Lu1 2_665 3_565 60.000(13)
Lu1 Lu1 Lu1 2_665 7_555 90.000(11)
Lu1 Lu1 Lu1 2_665 9_555 145.264(16)
Lu1 Lu1 Lu1 2_665 11_555 90.000(10)
Lu1 Lu1 Lu2 2_665 2_555 109.920(16)
Lu1 Lu1 Lu2 2_665 3_665 59.238(10)
Lu1 Lu1 Lu2 2_665 5_564 89.582(13)
Lu1 Lu1 Lu2 2_665 6_554 59.999(9)
Lu1 Lu1 Lu3 2_665 . 148.682(14)
Lu1 Lu1 Ni1 2_665 . 49.206(8)
Lu1 Lu1 Al2 2_665 . 112.63(6)
Lu1 Lu1 Al2 2_665 2_555 148.58(3)
Lu1 Lu1 Al2 2_665 6_554 113.73(6)
Lu1 Lu1 Ni2 2_665 . 112.63(6)
Lu1 Lu1 Ni2 2_665 2_555 148.58(3)
Lu1 Lu1 Ni2 2_665 6_554 113.73(6)
Lu1 Lu1 Lu1 3_565 7_555 145.264(11)
Lu1 Lu1 Lu1 3_565 9_555 90.000(13)
Lu1 Lu1 Lu1 3_565 11_555 90.000(13)
Lu1 Lu1 Lu2 3_565 2_555 59.238(13)
Lu1 Lu1 Lu2 3_565 3_665 109.920(12)
Lu1 Lu1 Lu2 3_565 5_564 59.999(13)
Lu1 Lu1 Lu2 3_565 6_554 89.582(13)
Lu1 Lu1 Lu3 3_565 . 148.683(10)
Lu1 Lu1 Ni1 3_565 . 49.206(9)
Lu1 Lu1 Al2 3_565 . 148.58(3)
Lu1 Lu1 Al2 3_565 2_555 112.63(9)
Lu1 Lu1 Al2 3_565 6_554 113.73(9)
Lu1 Lu1 Ni2 3_565 . 148.58(3)
Lu1 Lu1 Ni2 3_565 2_555 112.63(9)
Lu1 Lu1 Ni2 3_565 6_554 113.73(9)
Lu1 Lu1 Lu1 7_555 9_555 110.528(13)
Lu1 Lu1 Lu1 7_555 11_555 108.393(14)
Lu1 Lu1 Lu2 7_555 2_555 155.399(15)
Lu1 Lu1 Lu2 7_555 3_665 60.568(10)
Lu1 Lu1 Lu2 7_555 5_564 106.578(15)
Lu1 Lu1 Lu2 7_555 6_554 58.366(11)
Lu1 Lu1 Lu3 7_555 . 58.682(8)
Lu1 Lu1 Ni1 7_555 . 124.406(10)
Lu1 Lu1 Al2 7_555 . 55.91(6)
Lu1 Lu1 Al2 7_555 2_555 102.11(9)
Lu1 Lu1 Al2 7_555 6_554 60.01(11)
Lu1 Lu1 Ni2 7_555 . 55.91(6)
Lu1 Lu1 Ni2 7_555 2_555 102.11(9)
Lu1 Lu1 Ni2 7_555 6_554 60.01(11)
Lu1 Lu1 Lu1 9_555 11_555 108.393(11)
Lu1 Lu1 Lu2 9_555 2_555 60.568(10)
Lu1 Lu1 Lu2 9_555 3_665 155.400(14)
Lu1 Lu1 Lu2 9_555 5_564 58.366(11)
Lu1 Lu1 Lu2 9_555 6_554 106.578(13)
Lu1 Lu1 Lu3 9_555 . 58.682(9)
Lu1 Lu1 Ni1 9_555 . 124.406(14)
Lu1 Lu1 Al2 9_555 . 102.11(6)
Lu1 Lu1 Al2 9_555 2_555 55.91(4)
Lu1 Lu1 Al2 9_555 6_554 60.01(9)
Lu1 Lu1 Ni2 9_555 . 102.11(6)
Lu1 Lu1 Ni2 9_555 2_555 55.91(4)
Lu1 Lu1 Ni2 9_555 6_554 60.01(9)
Lu1 Lu1 Lu2 11_555 2_555 59.078(12)
Lu1 Lu1 Lu2 11_555 3_665 59.078(11)
Lu1 Lu1 Lu2 11_555 5_564 145.027(18)
Lu1 Lu1 Lu2 11_555 6_554 145.026(12)
Lu1 Lu1 Lu3 11_555 . 99.440(10)
Lu1 Lu1 Ni1 11_555 . 48.974(8)
Lu1 Lu1 Al2 11_555 . 58.73(3)
Lu1 Lu1 Al2 11_555 2_555 58.73(2)
Lu1 Lu1 Al2 11_555 6_554 152.32(6)
Lu1 Lu1 Ni2 11_555 . 58.73(3)
Lu1 Lu1 Ni2 11_555 2_555 58.73(2)
Lu1 Lu1 Ni2 11_555 6_554 152.32(6)
Lu2 Lu1 Lu2 2_555 3_665 116.900(13)
Lu2 Lu1 Lu2 2_555 5_564 88.413(15)
Lu2 Lu1 Lu2 2_555 6_554 144.300(18)
Lu2 Lu1 Lu3 2_555 . 100.459(11)
Lu2 Lu1 Ni1 2_555 . 65.690(11)
Lu2 Lu1 Al2 2_555 . 101.72(6)
Lu2 Lu1 Al2 2_555 2_555 53.44(9)
Lu2 Lu1 Al2 2_555 6_554 120.06(10)
Lu2 Lu1 Ni2 2_555 . 101.72(6)
Lu2 Lu1 Ni2 2_555 2_555 53.44(9)
Lu2 Lu1 Ni2 2_555 6_554 120.06(10)
Lu2 Lu1 Lu2 3_665 5_564 144.300(12)
Lu2 Lu1 Lu2 3_665 6_554 88.413(13)
Lu2 Lu1 Lu3 3_665 . 100.459(12)
Lu2 Lu1 Ni1 3_665 . 65.690(9)
Lu2 Lu1 Al2 3_665 . 53.44(6)
Lu2 Lu1 Al2 3_665 2_555 101.72(5)
Lu2 Lu1 Al2 3_665 6_554 120.06(11)
Lu2 Lu1 Ni2 3_665 . 53.44(6)
Lu2 Lu1 Ni2 3_665 2_555 101.72(5)
Lu2 Lu1 Ni2 3_665 6_554 120.06(11)
Lu2 Lu1 Lu2 5_564 6_554 59.039(15)
Lu2 Lu1 Lu3 5_564 . 98.890(12)
Lu2 Lu1 Ni1 5_564 . 108.476(16)
Lu2 Lu1 Al2 5_564 . 149.95(3)
Lu2 Lu1 Al2 5_564 2_555 113.82(5)
Lu2 Lu1 Al2 5_564 6_554 53.88(9)
Lu2 Lu1 Ni2 5_564 . 149.95(3)
Lu2 Lu1 Ni2 5_564 2_555 113.82(5)
Lu2 Lu1 Ni2 5_564 6_554 53.88(9)
Lu2 Lu1 Lu3 6_554 . 98.890(11)
Lu2 Lu1 Ni1 6_554 . 108.476(9)
Lu2 Lu1 Al2 6_554 . 113.82(6)
Lu2 Lu1 Al2 6_554 2_555 149.95(6)
Lu2 Lu1 Al2 6_554 6_554 53.88(6)
Lu2 Lu1 Ni2 6_554 . 113.82(6)
Lu2 Lu1 Ni2 6_554 2_555 149.95(6)
Lu2 Lu1 Ni2 6_554 6_554 53.88(6)
Lu3 Lu1 Ni1 . . 148.414(13)
Lu3 Lu1 Al2 . . 51.68(3)
Lu3 Lu1 Al2 . 2_555 51.68(7)
Lu3 Lu1 Al2 . 6_554 52.88(6)
Lu3 Lu1 Ni2 . . 51.68(3)
Lu3 Lu1 Ni2 . 2_555 51.68(7)
Lu3 Lu1 Ni2 . 6_554 52.88(6)
Ni1 Lu1 Al2 . . 101.45(2)
Ni1 Lu1 Al2 . 2_555 101.45(5)
Ni1 Lu1 Al2 . 6_554 158.71(6)
Ni1 Lu1 Ni2 . . 101.45(2)
Ni1 Lu1 Ni2 . 2_555 101.45(5)
Ni1 Lu1 Ni2 . 6_554 158.71(6)
Al2 Lu1 Al2 . 2_555 55.89(10)
Al2 Lu1 Al2 . 6_554 97.33(9)
Al2 Lu1 Ni2 . . 0.0(5)
Al2 Lu1 Ni2 . 2_555 55.89(10)
Al2 Lu1 Ni2 . 6_554 97.33(9)
Al2 Lu1 Al2 2_555 6_554 97.33(7)
Al2 Lu1 Ni2 2_555 . 55.89(10)
Al2 Lu1 Ni2 2_555 2_555 0.0(5)
Al2 Lu1 Ni2 2_555 6_554 97.33(7)
Al2 Lu1 Ni2 6_554 . 97.33(9)
Al2 Lu1 Ni2 6_554 2_555 97.33(7)
Al2 Lu1 Ni2 6_554 6_554 0.0(5)
Ni2 Lu1 Ni2 . 2_555 55.89(10)
Ni2 Lu1 Ni2 . 6_554 97.33(9)
Ni2 Lu1 Ni2 2_555 6_554 97.33(7)
Lu1 Lu2 Lu1 2_655 3_555 61.524(12)
Lu1 Lu2 Lu1 2_655 5_555 150.440(16)
Lu1 Lu2 Lu1 2_655 6_655 110.999(17)
Lu1 Lu2 Lu1 2_655 7_555 91.587(10)
Lu1 Lu2 Lu1 2_655 9_655 61.067(11)
Lu1 Lu2 Lu1 2_655 10_655 61.844(14)
Lu1 Lu2 Lu1 2_655 12_555 92.943(16)
Lu1 Lu2 Lu2 2_655 2_655 109.920(15)
Lu1 Lu2 Lu2 2_655 3_665 148.450(9)
Lu1 Lu2 Ni1 2_655 1_545 46.471(10)
Lu1 Lu2 Al2 2_655 . 124.16(3)
Lu1 Lu2 Al2 2_655 2_655 62.70(7)
Lu1 Lu2 Ni2 2_655 . 124.16(3)
Lu1 Lu2 Ni2 2_655 2_655 62.70(7)
Lu1 Lu2 Lu1 3_555 5_555 110.999(12)
Lu1 Lu2 Lu1 3_555 6_655 150.440(15)
Lu1 Lu2 Lu1 3_555 7_555 61.066(7)
Lu1 Lu2 Lu1 3_555 9_655 91.587(9)
Lu1 Lu2 Lu1 3_555 10_655 92.943(15)
Lu1 Lu2 Lu1 3_555 12_555 61.844(10)
Lu1 Lu2 Lu2 3_555 2_655 148.450(8)
Lu1 Lu2 Lu2 3_555 3_665 109.920(16)
Lu1 Lu2 Ni1 3_555 1_545 46.471(8)
Lu1 Lu2 Al2 3_555 . 62.70(3)
Lu1 Lu2 Al2 3_555 2_655 124.16(7)
Lu1 Lu2 Ni2 3_555 . 62.70(3)
Lu1 Lu2 Ni2 3_555 2_655 124.16(7)
Lu1 Lu2 Lu1 5_555 6_655 60.001(11)
Lu1 Lu2 Lu1 5_555 7_555 110.053(19)
Lu1 Lu2 Lu1 5_555 9_655 147.448(19)
Lu1 Lu2 Lu1 5_555 10_655 91.587(11)
Lu1 Lu2 Lu1 5_555 12_555 61.067(10)
Lu1 Lu2 Lu2 5_555 2_655 90.418(14)
Lu1 Lu2 Lu2 5_555 3_665 60.481(12)
Lu1 Lu2 Ni1 5_555 1_545 106.276(8)
Lu1 Lu2 Al2 5_555 . 58.699(15)
Lu1 Lu2 Al2 5_555 2_655 118.53(3)
Lu1 Lu2 Ni2 5_555 . 58.699(15)
Lu1 Lu2 Ni2 5_555 2_655 118.53(3)
Lu1 Lu2 Lu1 6_655 7_555 147.448(17)
Lu1 Lu2 Lu1 6_655 9_655 110.053(11)
Lu1 Lu2 Lu1 6_655 10_655 61.066(9)
Lu1 Lu2 Lu1 6_655 12_555 91.587(9)
Lu1 Lu2 Lu2 6_655 2_655 60.481(7)
Lu1 Lu2 Lu2 6_655 3_665 90.418(13)
Lu1 Lu2 Ni1 6_655 1_545 106.276(13)
Lu1 Lu2 Al2 6_655 . 118.535(18)
Lu1 Lu2 Al2 6_655 2_655 58.70(3)
Lu1 Lu2 Ni2 6_655 . 118.535(18)
Lu1 Lu2 Ni2 6_655 2_655 58.70(3)
Lu1 Lu2 Lu1 7_555 9_655 60.001(9)
Lu1 Lu2 Lu1 7_555 10_655 150.440(15)
Lu1 Lu2 Lu1 7_555 12_555 110.999(11)
Lu1 Lu2 Lu2 7_555 2_655 90.418(13)
Lu1 Lu2 Lu2 7_555 3_665 60.481(11)
Lu1 Lu2 Ni1 7_555 1_545 106.276(7)
Lu1 Lu2 Al2 7_555 . 58.699(14)
Lu1 Lu2 Al2 7_555 2_655 118.53(3)
Lu1 Lu2 Ni2 7_555 . 58.699(14)
Lu1 Lu2 Ni2 7_555 2_655 118.53(3)
Lu1 Lu2 Lu1 9_655 10_655 110.999(17)
Lu1 Lu2 Lu1 9_655 12_555 150.440(16)
Lu1 Lu2 Lu2 9_655 2_655 60.481(8)
Lu1 Lu2 Lu2 9_655 3_665 90.418(14)
Lu1 Lu2 Ni1 9_655 1_545 106.276(14)
Lu1 Lu2 Al2 9_655 . 118.535(18)
Lu1 Lu2 Al2 9_655 2_655 58.70(3)
Lu1 Lu2 Ni2 9_655 . 118.535(18)
Lu1 Lu2 Ni2 9_655 2_655 58.70(3)
Lu1 Lu2 Lu1 10_655 12_555 61.524(12)
Lu1 Lu2 Lu2 10_655 2_655 109.920(15)
Lu1 Lu2 Lu2 10_655 3_665 148.450(8)
Lu1 Lu2 Ni1 10_655 1_545 46.471(9)
Lu1 Lu2 Al2 10_655 . 124.16(3)
Lu1 Lu2 Al2 10_655 2_655 62.70(7)
Lu1 Lu2 Ni2 10_655 . 124.16(3)
Lu1 Lu2 Ni2 10_655 2_655 62.70(7)
Lu1 Lu2 Lu2 12_555 2_655 148.450(9)
Lu1 Lu2 Lu2 12_555 3_665 109.920(17)
Lu1 Lu2 Ni1 12_555 1_545 46.471(9)
Lu1 Lu2 Al2 12_555 . 62.70(3)
Lu1 Lu2 Al2 12_555 2_655 124.16(7)
Lu1 Lu2 Ni2 12_555 . 62.70(3)
Lu1 Lu2 Ni2 12_555 2_655 124.16(7)
Lu2 Lu2 Lu2 2_655 3_665 60.000(19)
Lu2 Lu2 Ni1 2_655 1_545 150.00(2)
Lu2 Lu2 Al2 2_655 . 115.72(4)
Lu2 Lu2 Al2 2_655 2_655 55.72(9)
Lu2 Lu2 Ni2 2_655 . 115.72(4)
Lu2 Lu2 Ni2 2_655 2_655 55.72(9)
Lu2 Lu2 Ni1 3_665 1_545 150.000(15)
Lu2 Lu2 Al2 3_665 . 55.72(4)
Lu2 Lu2 Al2 3_665 2_655 115.72(9)
Lu2 Lu2 Ni2 3_665 . 55.72(4)
Lu2 Lu2 Ni2 3_665 2_655 115.72(9)
Ni1 Lu2 Al2 1_545 . 94.28(4)
Ni1 Lu2 Al2 1_545 2_655 94.28(9)
Ni1 Lu2 Ni2 1_545 . 94.28(4)
Ni1 Lu2 Ni2 1_545 2_655 94.28(9)
Al2 Lu2 Al2 . 2_655 171.44(10)
Al2 Lu2 Ni2 . . 0.0(5)
Al2 Lu2 Ni2 . 2_655 171.44(10)
Al2 Lu2 Ni2 2_655 . 171.44(10)
Al2 Lu2 Ni2 2_655 2_655 0.0(5)
Ni2 Lu2 Ni2 . 2_655 171.44(10)
Lu1 Lu3 Lu1 . 2_555 117.365(10)
Lu1 Lu3 Lu1 . 3_555 117.365(7)
Lu1 Lu3 Lu1 . 7_555 62.635(7)
Lu1 Lu3 Lu1 . 8_555 180.0(5)
Lu1 Lu3 Lu1 . 9_555 62.635(8)
Lu1 Lu3 Al2 . . 64.22(5)
Lu1 Lu3 Al2 . 2_555 64.22(7)
Lu1 Lu3 Al2 . 3_555 118.95(6)
Lu1 Lu3 Al2 . 4_554 115.78(5)
Lu1 Lu3 Al2 . 5_554 115.78(7)
Lu1 Lu3 Al2 . 6_554 61.05(6)
Lu1 Lu3 Ni2 . . 64.22(5)
Lu1 Lu3 Ni2 . 2_555 64.22(7)
Lu1 Lu3 Ni2 . 3_555 118.95(6)
Lu1 Lu3 Ni2 . 4_554 115.78(5)
Lu1 Lu3 Ni2 . 5_554 115.78(7)
Lu1 Lu3 Ni2 . 6_554 61.05(6)
Lu1 Lu3 Lu1 2_555 3_555 117.365(10)
Lu1 Lu3 Lu1 2_555 7_555 180.0(5)
Lu1 Lu3 Lu1 2_555 8_555 62.635(12)
Lu1 Lu3 Lu1 2_555 9_555 62.635(10)
Lu1 Lu3 Al2 2_555 . 118.95(6)
Lu1 Lu3 Al2 2_555 2_555 64.22(4)
Lu1 Lu3 Al2 2_555 3_555 64.22(10)
Lu1 Lu3 Al2 2_555 4_554 61.05(6)
Lu1 Lu3 Al2 2_555 5_554 115.78(4)
Lu1 Lu3 Al2 2_555 6_554 115.78(10)
Lu1 Lu3 Ni2 2_555 . 118.95(6)
Lu1 Lu3 Ni2 2_555 2_555 64.22(4)
Lu1 Lu3 Ni2 2_555 3_555 64.22(10)
Lu1 Lu3 Ni2 2_555 4_554 61.05(6)
Lu1 Lu3 Ni2 2_555 5_554 115.78(4)
Lu1 Lu3 Ni2 2_555 6_554 115.78(10)
Lu1 Lu3 Lu1 3_555 7_555 62.635(8)
Lu1 Lu3 Lu1 3_555 8_555 62.635(10)
Lu1 Lu3 Lu1 3_555 9_555 180.0(5)
Lu1 Lu3 Al2 3_555 . 64.22(8)
Lu1 Lu3 Al2 3_555 2_555 118.95(8)
Lu1 Lu3 Al2 3_555 3_555 64.22(11)
Lu1 Lu3 Al2 3_555 4_554 115.78(8)
Lu1 Lu3 Al2 3_555 5_554 61.05(8)
Lu1 Lu3 Al2 3_555 6_554 115.78(11)
Lu1 Lu3 Ni2 3_555 . 64.22(8)
Lu1 Lu3 Ni2 3_555 2_555 118.95(8)
Lu1 Lu3 Ni2 3_555 3_555 64.22(11)
Lu1 Lu3 Ni2 3_555 4_554 115.78(8)
Lu1 Lu3 Ni2 3_555 5_554 61.05(8)
Lu1 Lu3 Ni2 3_555 6_554 115.78(11)
Lu1 Lu3 Lu1 7_555 8_555 117.365(10)
Lu1 Lu3 Lu1 7_555 9_555 117.365(7)
Lu1 Lu3 Al2 7_555 . 61.05(6)
Lu1 Lu3 Al2 7_555 2_555 115.78(4)
Lu1 Lu3 Al2 7_555 3_555 115.78(10)
Lu1 Lu3 Al2 7_555 4_554 118.95(6)
Lu1 Lu3 Al2 7_555 5_554 64.22(4)
Lu1 Lu3 Al2 7_555 6_554 64.22(10)
Lu1 Lu3 Ni2 7_555 . 61.05(6)
Lu1 Lu3 Ni2 7_555 2_555 115.78(4)
Lu1 Lu3 Ni2 7_555 3_555 115.78(10)
Lu1 Lu3 Ni2 7_555 4_554 118.95(6)
Lu1 Lu3 Ni2 7_555 5_554 64.22(4)
Lu1 Lu3 Ni2 7_555 6_554 64.22(10)
Lu1 Lu3 Lu1 8_555 9_555 117.365(10)
Lu1 Lu3 Al2 8_555 . 115.78(5)
Lu1 Lu3 Al2 8_555 2_555 115.78(7)
Lu1 Lu3 Al2 8_555 3_555 61.05(6)
Lu1 Lu3 Al2 8_555 4_554 64.22(5)
Lu1 Lu3 Al2 8_555 5_554 64.22(7)
Lu1 Lu3 Al2 8_555 6_554 118.95(6)
Lu1 Lu3 Ni2 8_555 . 115.78(5)
Lu1 Lu3 Ni2 8_555 2_555 115.78(7)
Lu1 Lu3 Ni2 8_555 3_555 61.05(6)
Lu1 Lu3 Ni2 8_555 4_554 64.22(5)
Lu1 Lu3 Ni2 8_555 5_554 64.22(7)
Lu1 Lu3 Ni2 8_555 6_554 118.95(6)
Lu1 Lu3 Al2 9_555 . 115.78(8)
Lu1 Lu3 Al2 9_555 2_555 61.05(8)
Lu1 Lu3 Al2 9_555 3_555 115.78(11)
Lu1 Lu3 Al2 9_555 4_554 64.22(8)
Lu1 Lu3 Al2 9_555 5_554 118.95(8)
Lu1 Lu3 Al2 9_555 6_554 64.22(11)
Lu1 Lu3 Ni2 9_555 . 115.78(8)
Lu1 Lu3 Ni2 9_555 2_555 61.05(8)
Lu1 Lu3 Ni2 9_555 3_555 115.78(11)
Lu1 Lu3 Ni2 9_555 4_554 64.22(8)
Lu1 Lu3 Ni2 9_555 5_554 118.95(8)
Lu1 Lu3 Ni2 9_555 6_554 64.22(11)
Al2 Lu3 Al2 . 2_555 65.07(9)
Al2 Lu3 Al2 . 3_555 65.07(7)
Al2 Lu3 Al2 . 4_554 180.0(5)
Al2 Lu3 Al2 . 5_554 114.93(9)
Al2 Lu3 Al2 . 6_554 114.93(7)
Al2 Lu3 Ni2 . . 0.0(5)
Al2 Lu3 Ni2 . 2_555 65.07(9)
Al2 Lu3 Ni2 . 3_555 65.07(7)
Al2 Lu3 Ni2 . 4_554 180.0(5)
Al2 Lu3 Ni2 . 5_554 114.93(9)
Al2 Lu3 Ni2 . 6_554 114.93(7)
Al2 Lu3 Al2 2_555 3_555 65.07(13)
Al2 Lu3 Al2 2_555 4_554 114.93(9)
Al2 Lu3 Al2 2_555 5_554 180.0(5)
Al2 Lu3 Al2 2_555 6_554 114.93(13)
Al2 Lu3 Ni2 2_555 . 65.07(9)
Al2 Lu3 Ni2 2_555 2_555 0.0(5)
Al2 Lu3 Ni2 2_555 3_555 65.07(13)
Al2 Lu3 Ni2 2_555 4_554 114.93(9)
Al2 Lu3 Ni2 2_555 5_554 180.0(5)
Al2 Lu3 Ni2 2_555 6_554 114.93(13)
Al2 Lu3 Al2 3_555 4_554 114.93(7)
Al2 Lu3 Al2 3_555 5_554 114.93(13)
Al2 Lu3 Al2 3_555 6_554 180.0(5)
Al2 Lu3 Ni2 3_555 . 65.07(7)
Al2 Lu3 Ni2 3_555 2_555 65.07(13)
Al2 Lu3 Ni2 3_555 3_555 0.0(5)
Al2 Lu3 Ni2 3_555 4_554 114.93(7)
Al2 Lu3 Ni2 3_555 5_554 114.93(13)
Al2 Lu3 Ni2 3_555 6_554 180.0(5)
Al2 Lu3 Al2 4_554 5_554 65.07(9)
Al2 Lu3 Al2 4_554 6_554 65.07(7)
Al2 Lu3 Ni2 4_554 . 180.0(5)
Al2 Lu3 Ni2 4_554 2_555 114.93(9)
Al2 Lu3 Ni2 4_554 3_555 114.93(7)
Al2 Lu3 Ni2 4_554 4_554 0.0(5)
Al2 Lu3 Ni2 4_554 5_554 65.07(9)
Al2 Lu3 Ni2 4_554 6_554 65.07(7)
Al2 Lu3 Al2 5_554 6_554 65.07(13)
Al2 Lu3 Ni2 5_554 . 114.93(9)
Al2 Lu3 Ni2 5_554 2_555 180.0(5)
Al2 Lu3 Ni2 5_554 3_555 114.93(13)
Al2 Lu3 Ni2 5_554 4_554 65.07(9)
Al2 Lu3 Ni2 5_554 5_554 0.0(5)
Al2 Lu3 Ni2 5_554 6_554 65.07(13)
Al2 Lu3 Ni2 6_554 . 114.93(7)
Al2 Lu3 Ni2 6_554 2_555 114.93(13)
Al2 Lu3 Ni2 6_554 3_555 180.0(5)
Al2 Lu3 Ni2 6_554 4_554 65.07(7)
Al2 Lu3 Ni2 6_554 5_554 65.07(13)
Al2 Lu3 Ni2 6_554 6_554 0.0(5)
Ni2 Lu3 Ni2 . 2_555 65.07(9)
Ni2 Lu3 Ni2 . 3_555 65.07(7)
Ni2 Lu3 Ni2 . 4_554 180.0(5)
Ni2 Lu3 Ni2 . 5_554 114.93(9)
Ni2 Lu3 Ni2 . 6_554 114.93(7)
Ni2 Lu3 Ni2 2_555 3_555 65.07(13)
Ni2 Lu3 Ni2 2_555 4_554 114.93(9)
Ni2 Lu3 Ni2 2_555 5_554 180.0(5)
Ni2 Lu3 Ni2 2_555 6_554 114.93(13)
Ni2 Lu3 Ni2 3_555 4_554 114.93(7)
Ni2 Lu3 Ni2 3_555 5_554 114.93(13)
Ni2 Lu3 Ni2 3_555 6_554 180.0(5)
Ni2 Lu3 Ni2 4_554 5_554 65.07(9)
Ni2 Lu3 Ni2 4_554 6_554 65.07(7)
Ni2 Lu3 Ni2 5_554 6_554 65.07(13)
Lu1 Ni1 Lu1 . 2_665 81.588(10)
Lu1 Ni1 Lu1 . 3_565 81.588(10)
Lu1 Ni1 Lu1 . 10_665 135.678(10)
Lu1 Ni1 Lu1 . 11_555 82.051(11)
Lu1 Ni1 Lu1 . 12_565 135.678(7)
Lu1 Ni1 Lu2 . 1_565 138.974(8)
Lu1 Ni1 Lu2 . 2_555 67.839(11)
Lu1 Ni1 Lu2 . 3_665 67.839(9)
Lu1 Ni1 Lu1 2_665 3_565 81.588(13)
Lu1 Ni1 Lu1 2_665 10_665 82.051(11)
Lu1 Ni1 Lu1 2_665 11_555 135.678(15)
Lu1 Ni1 Lu1 2_665 12_565 135.679(12)
Lu1 Ni1 Lu2 2_665 1_565 67.839(11)
Lu1 Ni1 Lu2 2_665 2_555 138.974(8)
Lu1 Ni1 Lu2 2_665 3_665 67.839(12)
Lu1 Ni1 Lu1 3_565 10_665 135.678(7)
Lu1 Ni1 Lu1 3_565 11_555 135.679(12)
Lu1 Ni1 Lu1 3_565 12_565 82.051(12)
Lu1 Ni1 Lu2 3_565 1_565 67.839(7)
Lu1 Ni1 Lu2 3_565 2_555 67.839(11)
Lu1 Ni1 Lu2 3_565 3_665 138.974(8)
Lu1 Ni1 Lu1 10_665 11_555 81.588(10)
Lu1 Ni1 Lu1 10_665 12_565 81.588(10)
Lu1 Ni1 Lu2 10_665 1_565 67.839(8)
Lu1 Ni1 Lu2 10_665 2_555 138.974(8)
Lu1 Ni1 Lu2 10_665 3_665 67.839(9)
Lu1 Ni1 Lu1 11_555 12_565 81.588(13)
Lu1 Ni1 Lu2 11_555 1_565 138.974(8)
Lu1 Ni1 Lu2 11_555 2_555 67.839(13)
Lu1 Ni1 Lu2 11_555 3_665 67.839(12)
Lu1 Ni1 Lu2 12_565 1_565 67.839(9)
Lu1 Ni1 Lu2 12_565 2_555 67.839(10)
Lu1 Ni1 Lu2 12_565 3_665 138.974(8)
Lu2 Ni1 Lu2 1_565 2_555 120.000(15)
Lu2 Ni1 Lu2 1_565 3_665 120.000(10)
Lu2 Ni1 Lu2 2_555 3_665 120.000(14)
Lu1 Al2 Lu1 . 3_555 117.153(14)
Lu1 Al2 Lu1 . 5_555 118.83(6)
Lu1 Al2 Lu1 . 7_555 64.08(3)
Lu1 Al2 Lu1 . 11_555 62.54(6)
Lu1 Al2 Lu1 . 12_555 174.45(14)
Lu1 Al2 Lu2 . . 121.38(8)
Lu1 Al2 Lu2 . 3_665 63.86(4)
Lu1 Al2 Lu3 . . 64.09(6)
Lu1 Al2 Lu3 . 4_555 112.14(14)
Lu1 Al2 Al2 . 2_555 62.06(10)
Lu1 Al2 Al2 . 3_555 112.63(15)
Lu1 Al2 Ni2 . 2_555 62.06(10)
Lu1 Al2 Ni2 . 3_555 112.63(15)
Lu1 Al2 Lu1 3_555 5_555 118.83(12)
Lu1 Al2 Lu1 3_555 7_555 64.08(5)
Lu1 Al2 Lu1 3_555 11_555 174.45(14)
Lu1 Al2 Lu1 3_555 12_555 62.54(6)
Lu1 Al2 Lu2 3_555 . 63.86(8)
Lu1 Al2 Lu2 3_555 3_665 121.38(12)
Lu1 Al2 Lu3 3_555 . 64.09(3)
Lu1 Al2 Lu3 3_555 4_555 112.14(6)
Lu1 Al2 Al2 3_555 2_555 112.63(10)
Lu1 Al2 Al2 3_555 3_555 62.06(9)
Lu1 Al2 Ni2 3_555 2_555 112.63(10)
Lu1 Al2 Ni2 3_555 3_555 62.06(9)
Lu1 Al2 Lu1 5_555 7_555 124.63(13)
Lu1 Al2 Lu1 5_555 11_555 64.08(3)
Lu1 Al2 Lu1 5_555 12_555 64.08(5)
Lu1 Al2 Lu2 5_555 . 67.43(8)
Lu1 Al2 Lu2 5_555 3_665 67.43(5)
Lu1 Al2 Lu3 5_555 . 169.29(12)
Lu1 Al2 Lu3 5_555 4_555 66.074(7)
Lu1 Al2 Al2 5_555 2_555 113.73(8)
Lu1 Al2 Al2 5_555 3_555 113.73(4)
Lu1 Al2 Ni2 5_555 2_555 113.73(8)
Lu1 Al2 Ni2 5_555 3_555 113.73(4)
Lu1 Al2 Lu1 7_555 11_555 118.83(6)
Lu1 Al2 Lu1 7_555 12_555 118.83(12)
Lu1 Al2 Lu2 7_555 . 67.43(8)
Lu1 Al2 Lu2 7_555 3_665 67.43(5)
Lu1 Al2 Lu3 7_555 . 66.074(7)
Lu1 Al2 Lu3 7_555 4_555 169.29(12)
Lu1 Al2 Al2 7_555 2_555 113.73(8)
Lu1 Al2 Al2 7_555 3_555 113.73(4)
Lu1 Al2 Ni2 7_555 2_555 113.73(8)
Lu1 Al2 Ni2 7_555 3_555 113.73(4)
Lu1 Al2 Lu1 11_555 12_555 117.153(14)
Lu1 Al2 Lu2 11_555 . 121.38(8)
Lu1 Al2 Lu2 11_555 3_665 63.86(4)
Lu1 Al2 Lu3 11_555 . 112.14(14)
Lu1 Al2 Lu3 11_555 4_555 64.09(6)
Lu1 Al2 Al2 11_555 2_555 62.06(10)
Lu1 Al2 Al2 11_555 3_555 112.63(15)
Lu1 Al2 Ni2 11_555 2_555 62.06(10)
Lu1 Al2 Ni2 11_555 3_555 112.63(15)
Lu1 Al2 Lu2 12_555 . 63.86(8)
Lu1 Al2 Lu2 12_555 3_665 121.38(12)
Lu1 Al2 Lu3 12_555 . 112.14(6)
Lu1 Al2 Lu3 12_555 4_555 64.09(3)
Lu1 Al2 Al2 12_555 2_555 112.63(10)
Lu1 Al2 Al2 12_555 3_555 62.06(9)
Lu1 Al2 Ni2 12_555 2_555 112.63(10)
Lu1 Al2 Ni2 12_555 3_555 62.06(9)
Lu2 Al2 Lu2 . 3_665 68.56(9)
Lu2 Al2 Lu3 . . 120.87(9)
Lu2 Al2 Lu3 . 4_555 120.87(9)
Lu2 Al2 Al2 . 2_555 175.72(11)
Lu2 Al2 Al2 . 3_555 115.72(15)
Lu2 Al2 Ni2 . 2_555 175.72(11)
Lu2 Al2 Ni2 . 3_555 115.72(15)
Lu2 Al2 Lu3 3_665 . 120.87(5)
Lu2 Al2 Lu3 3_665 4_555 120.87(5)
Lu2 Al2 Al2 3_665 2_555 115.72(13)
Lu2 Al2 Al2 3_665 3_555 175.7(2)
Lu2 Al2 Ni2 3_665 2_555 115.72(13)
Lu2 Al2 Ni2 3_665 3_555 175.7(2)
Lu3 Al2 Lu3 . 4_555 103.22(12)
Lu3 Al2 Al2 . 2_555 57.47(8)
Lu3 Al2 Al2 . 3_555 57.47(7)
Lu3 Al2 Ni2 . 2_555 57.47(8)
Lu3 Al2 Ni2 . 3_555 57.47(7)
Lu3 Al2 Al2 4_555 2_555 57.47(8)
Lu3 Al2 Al2 4_555 3_555 57.47(7)
Lu3 Al2 Ni2 4_555 2_555 57.47(8)
Lu3 Al2 Ni2 4_555 3_555 57.47(7)
Al2 Al2 Al2 2_555 3_555 60.00(15)
Al2 Al2 Ni2 2_555 2_555 0.0(5)
Al2 Al2 Ni2 2_555 3_555 60.00(15)
Al2 Al2 Ni2 3_555 2_555 60.00(15)
Al2 Al2 Ni2 3_555 3_555 0.0(5)
Ni2 Al2 Ni2 2_555 3_555 60.00(15)
Lu1 Ni2 Lu1 . 3_555 117.153(14)
Lu1 Ni2 Lu1 . 5_555 118.83(6)
Lu1 Ni2 Lu1 . 7_555 64.08(3)
Lu1 Ni2 Lu1 . 11_555 62.54(6)
Lu1 Ni2 Lu1 . 12_555 174.45(14)
Lu1 Ni2 Lu2 . . 121.38(8)
Lu1 Ni2 Lu2 . 3_665 63.86(4)
Lu1 Ni2 Lu3 . . 64.09(6)
Lu1 Ni2 Lu3 . 4_555 112.14(14)
Lu1 Ni2 Al2 . 2_555 62.06(10)
Lu1 Ni2 Al2 . 3_555 112.63(15)
Lu1 Ni2 Ni2 . 2_555 62.06(10)
Lu1 Ni2 Ni2 . 3_555 112.63(15)
Lu1 Ni2 Lu1 3_555 5_555 118.83(12)
Lu1 Ni2 Lu1 3_555 7_555 64.08(5)
Lu1 Ni2 Lu1 3_555 11_555 174.45(14)
Lu1 Ni2 Lu1 3_555 12_555 62.54(6)
Lu1 Ni2 Lu2 3_555 . 63.86(8)
Lu1 Ni2 Lu2 3_555 3_665 121.38(12)
Lu1 Ni2 Lu3 3_555 . 64.09(3)
Lu1 Ni2 Lu3 3_555 4_555 112.14(6)
Lu1 Ni2 Al2 3_555 2_555 112.63(10)
Lu1 Ni2 Al2 3_555 3_555 62.06(9)
Lu1 Ni2 Ni2 3_555 2_555 112.63(10)
Lu1 Ni2 Ni2 3_555 3_555 62.06(9)
Lu1 Ni2 Lu1 5_555 7_555 124.63(13)
Lu1 Ni2 Lu1 5_555 11_555 64.08(3)
Lu1 Ni2 Lu1 5_555 12_555 64.08(5)
Lu1 Ni2 Lu2 5_555 . 67.43(8)
Lu1 Ni2 Lu2 5_555 3_665 67.43(5)
Lu1 Ni2 Lu3 5_555 . 169.29(12)
Lu1 Ni2 Lu3 5_555 4_555 66.074(7)
Lu1 Ni2 Al2 5_555 2_555 113.73(8)
Lu1 Ni2 Al2 5_555 3_555 113.73(4)
Lu1 Ni2 Ni2 5_555 2_555 113.73(8)
Lu1 Ni2 Ni2 5_555 3_555 113.73(4)
Lu1 Ni2 Lu1 7_555 11_555 118.83(6)
Lu1 Ni2 Lu1 7_555 12_555 118.83(12)
Lu1 Ni2 Lu2 7_555 . 67.43(8)
Lu1 Ni2 Lu2 7_555 3_665 67.43(5)
Lu1 Ni2 Lu3 7_555 . 66.074(7)
Lu1 Ni2 Lu3 7_555 4_555 169.29(12)
Lu1 Ni2 Al2 7_555 2_555 113.73(8)
Lu1 Ni2 Al2 7_555 3_555 113.73(4)
Lu1 Ni2 Ni2 7_555 2_555 113.73(8)
Lu1 Ni2 Ni2 7_555 3_555 113.73(4)
Lu1 Ni2 Lu1 11_555 12_555 117.153(14)
Lu1 Ni2 Lu2 11_555 . 121.38(8)
Lu1 Ni2 Lu2 11_555 3_665 63.86(4)
Lu1 Ni2 Lu3 11_555 . 112.14(14)
Lu1 Ni2 Lu3 11_555 4_555 64.09(6)
Lu1 Ni2 Al2 11_555 2_555 62.06(10)
Lu1 Ni2 Al2 11_555 3_555 112.63(15)
Lu1 Ni2 Ni2 11_555 2_555 62.06(10)
Lu1 Ni2 Ni2 11_555 3_555 112.63(15)
Lu1 Ni2 Lu2 12_555 . 63.86(8)
Lu1 Ni2 Lu2 12_555 3_665 121.38(12)
Lu1 Ni2 Lu3 12_555 . 112.14(6)
Lu1 Ni2 Lu3 12_555 4_555 64.09(3)
Lu1 Ni2 Al2 12_555 2_555 112.63(10)
Lu1 Ni2 Al2 12_555 3_555 62.06(9)
Lu1 Ni2 Ni2 12_555 2_555 112.63(10)
Lu1 Ni2 Ni2 12_555 3_555 62.06(9)
Lu2 Ni2 Lu2 . 3_665 68.56(9)
Lu2 Ni2 Lu3 . . 120.87(9)
Lu2 Ni2 Lu3 . 4_555 120.87(9)
Lu2 Ni2 Al2 . 2_555 175.72(11)
Lu2 Ni2 Al2 . 3_555 115.72(15)
Lu2 Ni2 Ni2 . 2_555 175.72(11)
Lu2 Ni2 Ni2 . 3_555 115.72(15)
Lu2 Ni2 Lu3 3_665 . 120.87(5)
Lu2 Ni2 Lu3 3_665 4_555 120.87(5)
Lu2 Ni2 Al2 3_665 2_555 115.72(13)
Lu2 Ni2 Al2 3_665 3_555 175.7(2)
Lu2 Ni2 Ni2 3_665 2_555 115.72(13)
Lu2 Ni2 Ni2 3_665 3_555 175.7(2)
Lu3 Ni2 Lu3 . 4_555 103.22(12)
Lu3 Ni2 Al2 . 2_555 57.47(8)
Lu3 Ni2 Al2 . 3_555 57.47(7)
Lu3 Ni2 Ni2 . 2_555 57.47(8)
Lu3 Ni2 Ni2 . 3_555 57.47(7)
Lu3 Ni2 Al2 4_555 2_555 57.47(8)
Lu3 Ni2 Al2 4_555 3_555 57.47(7)
Lu3 Ni2 Ni2 4_555 2_555 57.47(8)
Lu3 Ni2 Ni2 4_555 3_555 57.47(7)
Al2 Ni2 Al2 2_555 3_555 60.00(15)
Al2 Ni2 Ni2 2_555 2_555 0.0(5)
Al2 Ni2 Ni2 2_555 3_555 60.00(15)
Al2 Ni2 Ni2 3_555 2_555 60.00(15)
Al2 Ni2 Ni2 3_555 3_555 0.0(5)
Ni2 Ni2 Ni2 2_555 3_555 60.00(15)

loop_
_geom_bond_atom_site_label_1
_geom_bond_atom_site_label_2
_geom_bond_site_symmetry_2
_geom_bond_distance
Lu1 Lu1 2_665 3.5068(6)
Lu1 Lu1 3_565 3.5068(6)
Lu1 Lu1 7_555 3.5239(6)
Lu1 Lu1 9_555 3.5238(5)
Lu1 Lu1 11_555 3.5232(6)
Lu1 Lu2 2_555 3.4281(7)
Lu1 Lu2 3_665 3.4281(7)
Lu1 Lu2 5_564 3.5068(6)
Lu1 Lu2 6_554 3.5068(5)
Lu1 Lu3 . 3.3897(5)
Lu1 Ni1 . 2.6838(4)
Lu1 Al2 . 3.394(3)
Lu1 Al2 2_555 3.394(2)
Lu1 Al2 6_554 3.2450(19)
Lu1 Ni2 . 3.394(3)
Lu1 Ni2 2_555 3.394(2)
Lu1 Ni2 6_554 3.2450(19)
Lu2 Lu2 2_655 3.4557(7)
Lu2 Lu2 3_665 3.4557(8)
Lu2 Ni1 1_545 3.3733(7)
Lu2 Al2 . 3.068(5)
Lu2 Al2 2_655 3.068(3)
Lu2 Ni2 . 3.068(5)
Lu2 Ni2 2_655 3.068(3)
Lu3 Al2 . 2.957(3)
Lu3 Al2 2_555 2.957(3)
Lu3 Al2 3_555 2.957(3)
Lu3 Al2 4_554 2.957(3)
Lu3 Al2 5_554 2.957(3)
Lu3 Al2 6_554 2.957(3)
Lu3 Ni2 . 2.957(3)
Lu3 Ni2 2_555 2.957(3)
Lu3 Ni2 3_555 2.957(3)
Lu3 Ni2 4_554 2.957(3)
Lu3 Ni2 5_554 2.957(3)
Lu3 Ni2 6_554 2.957(3)
Al2 Al2 2_555 3.180(6)
Al2 Al2 3_555 3.180(4)
Al2 Ni2 2_555 3.180(6)
Al2 Ni2 3_555 3.180(4)
Ni2 Ni2 2_555 3.180(6)
Ni2 Ni2 3_555 3.180(4)
